data_7203747
loop_
_publ_author_name
'Leriche, Philippe'
'Fr\`ere, Pierre'
'Roncali, Jean'

_publ_section_title
;
 Structure--reactivity relationships in bithiophenic precursors based
 on the 3-phenoxythiophene building block
;
_journal_issue 34
_journal_name_full 'Journal of Materials Chemistry'
_journal_page_first 3473
_journal_paper_doi 10.1039/b502164b
_journal_volume 15
_journal_year 2005
_chemical_compound_source 'synthesis as described'
_chemical_formula_moiety 'C11 H9 O1 S1'
_chemical_formula_sum 'C11 H9 O S'
_chemical_formula_weight 189.24
_chemical_name_systematic
;
?
;
_space_group_IT_number 60
_symmetry_cell_setting orthorhombic
_symmetry_Int_Tables_number 60
_symmetry_space_group_name_Hall '-P 2n 2ab'
_symmetry_space_group_name_H-M 'P b c n'
_atom_sites_solution_hydrogens geom
_atom_sites_solution_primary direct
_atom_sites_solution_secondary difmap
_audit_creation_date 2005-05-03T16:28:05-00:00
_audit_creation_method 'WinGX routine CIF_UPDATE'
_cell_angle_alpha 90
_cell_angle_beta 90
_cell_angle_gamma 90
_cell_formula_units_Z 8
_cell_length_a 19.056(2)
_cell_length_b 7.536(1)
_cell_length_c 13.524(1)
_cell_measurement_reflns_used 5731
_cell_measurement_temperature 293(2)
_cell_measurement_theta_max 25.4
_cell_measurement_theta_min 1.85
_cell_measurement_wavelength 0.71073
_cell_volume 1942.1(4)
_computing_cell_refinement 'SELECT,CELL, STOE IPDS'
_computing_data_collection 'EXPOSE, STOE IPDS'
_computing_data_reduction 'INTEGRATE, STOE IPDS'
_computing_molecular_graphics 'DIAMOND 2.1e (Crystal Impact gbr 2001)'
_computing_publication_material 'WinGX publication routines (Farrugia, 1999)'
_computing_structure_refinement 'SHELXL-97 (Sheldrick, 1997)'
_computing_structure_solution 'Direct methods (Sir92,Altomare et al.,1993)'
_diffrn_ambient_temperature 293(2)
_diffrn_detector_area_resol_mean 6.66
_diffrn_measured_fraction_theta_full 0.992
_diffrn_measured_fraction_theta_max 0.992
_diffrn_measurement_device_type 'STOE IPDS'
_diffrn_measurement_method 'Oscillation Phi Incr 1.2 deg'
_diffrn_radiation_monochromator graphite
_diffrn_radiation_probe x-ray
_diffrn_radiation_type MoK\a
_diffrn_radiation_wavelength 0.71073
_diffrn_reflns_av_R_equivalents 0.0741
_diffrn_reflns_av_unetI/netI 0.046
_diffrn_reflns_limit_h_max 23
_diffrn_reflns_limit_h_min -23
_diffrn_reflns_limit_k_max 8
_diffrn_reflns_limit_k_min -9
_diffrn_reflns_limit_l_max 16
_diffrn_reflns_limit_l_min -16
_diffrn_reflns_number 10599
_diffrn_reflns_theta_full 25.81
_diffrn_reflns_theta_max 25.81
_diffrn_reflns_theta_min 2.91
_exptl_absorpt_coefficient_mu 0.287
_exptl_absorpt_correction_T_max 0.9474
_exptl_absorpt_correction_T_min 0.8855
_exptl_absorpt_correction_type gaussian
_exptl_absorpt_process_details
;
?
;
_exptl_crystal_colour orange
_exptl_crystal_density_diffrn 1.294
_exptl_crystal_density_method 'not measured'
_exptl_crystal_description prism
_exptl_crystal_F_000 792
_exptl_crystal_size_max 0.62
_exptl_crystal_size_mid 0.33
_exptl_crystal_size_min 0.19
_refine_diff_density_max 0.297
_refine_diff_density_min -0.185
_refine_diff_density_rms 0.037
_refine_ls_extinction_method none
_refine_ls_goodness_of_fit_ref 0.971
_refine_ls_hydrogen_treatment mixed
_refine_ls_matrix_type full
_refine_ls_number_parameters 154
_refine_ls_number_reflns 1859
_refine_ls_number_restraints 0
_refine_ls_restrained_S_all 0.971
_refine_ls_R_factor_all 0.0776
_refine_ls_R_factor_gt 0.0461
_refine_ls_shift/su_max 0.001
_refine_ls_shift/su_mean 0
_refine_ls_structure_factor_coef Fsqd
_refine_ls_weighting_details 'calc w=1/[\s^2^(Fo^2^)+(0.0759P)^2^+0.0000P] where P=(Fo^2^+2Fc^2^)/3'
_refine_ls_weighting_scheme calc
_refine_ls_wR_factor_gt 0.1163
_refine_ls_wR_factor_ref 0.129
_reflns_number_gt 1139
_reflns_number_total 1859
_reflns_threshold_expression >2sigma(I)
_cod_data_source_file b502164b.txt
_cod_data_source_block lph625
_cod_database_code 7203747

loop_
_symmetry_equiv_pos_as_xyz
'x, y, z'
'-x+1/2, -y+1/2, z+1/2'
'x+1/2, -y+1/2, -z'
'-x, y, -z+1/2'
'-x, -y, -z'
'x-1/2, y-1/2, -z-1/2'
'-x-1/2, y-1/2, z'
'x, -y, z-1/2'

loop_
_atom_site_label
_atom_site_type_symbol
_atom_site_fract_x
_atom_site_fract_y
_atom_site_fract_z
_atom_site_U_iso_or_equiv
_atom_site_adp_type
_atom_site_occupancy
_atom_site_symmetry_multiplicity
_atom_site_calc_flag
_atom_site_refinement_flags
_atom_site_disorder_assembly
_atom_site_disorder_group
C01 C 0.48503(11) 0.5673(3) 0.53219(17) 0.0637(6) Uani 1 1 d . . .
C02 C 0.42331(13) 0.5617(3) 0.58349(19) 0.0734(7) Uani 1 1 d . . .
C03 C 0.40716(18) 0.7174(4) 0.6361(2) 0.0952(9) Uani 1 1 d . . .
C04 C 0.4567(2) 0.8388(5) 0.6243(3) 0.1049(11) Uani 1 1 d . . .
C05 C 0.36290(10) 0.3245(3) 0.66179(17) 0.0628(6) Uani 1 1 d . . .
C06 C 0.39808(13) 0.3427(4) 0.7494(2) 0.0828(8) Uani 1 1 d . . .
C07 C 0.37771(15) 0.2417(4) 0.8286(2) 0.0871(9) Uani 1 1 d . . .
C08 C 0.32264(12) 0.1239(3) 0.82439(19) 0.0698(6) Uani 1 1 d . . .
C09 C 0.28883(13) 0.1093(3) 0.7355(2) 0.0693(7) Uani 1 1 d . . .
C10 C 0.30794(12) 0.2066(3) 0.6550(2) 0.0666(6) Uani 1 1 d . . .
C11 C 0.3002(3) 0.0180(6) 0.9133(3) 0.1064(11) Uani 1 1 d . . .
O01 O 0.37867(9) 0.4179(3) 0.57607(12) 0.0865(6) Uani 1 1 d . . .
S01 S 0.52427(4) 0.77059(9) 0.55028(6) 0.0897(3) Uani 1 1 d . . .
H03 H 0.3662(18) 0.738(4) 0.684(3) 0.127(11) Uiso 1 1 d . . .
H04 H 0.4583(16) 0.938(5) 0.654(2) 0.107(11) Uiso 1 1 d . . .
H06 H 0.4336(15) 0.426(4) 0.7545(19) 0.089(8) Uiso 1 1 d . . .
H07 H 0.3987(15) 0.248(4) 0.884(3) 0.107(10) Uiso 1 1 d . . .
H09 H 0.2503(16) 0.033(4) 0.731(2) 0.105(9) Uiso 1 1 d . . .
H10 H 0.2863(12) 0.205(3) 0.597(2) 0.077(7) Uiso 1 1 d . . .
H11A H 0.251(2) 0.038(5) 0.931(3) 0.143(15) Uiso 1 1 d . . .
H11B H 0.319(2) 0.066(5) 0.971(3) 0.142(15) Uiso 1 1 d . . .
H11C H 0.310(2) -0.095(7) 0.896(4) 0.19(2) Uiso 1 1 d . . .

loop_
_atom_site_aniso_label
_atom_site_aniso_U_11
_atom_site_aniso_U_22
_atom_site_aniso_U_33
_atom_site_aniso_U_23
_atom_site_aniso_U_13
_atom_site_aniso_U_12
C01 0.0582(13) 0.0658(14) 0.0672(14) 0.0222(10) 0.0020(10) 0.0055(10)
C02 0.0674(14) 0.0828(16) 0.0698(15) 0.0139(13) 0.0094(12) 0.0056(13)
C03 0.091(2) 0.096(2) 0.099(2) 0.0062(17) 0.0209(17) 0.0088(18)
C04 0.135(3) 0.078(2) 0.101(2) -0.0011(19) 0.017(2) 0.016(2)
C05 0.0483(11) 0.0774(15) 0.0627(14) -0.0052(11) 0.0090(10) -0.0012(10)
C06 0.0577(14) 0.108(2) 0.0822(19) 0.0077(16) -0.0106(13) -0.0281(14)
C07 0.0802(17) 0.107(2) 0.0736(18) 0.0091(16) -0.0185(15) -0.0213(15)
C08 0.0649(13) 0.0647(14) 0.0797(16) 0.0003(12) -0.0001(12) -0.0016(11)
C09 0.0635(14) 0.0601(14) 0.0844(18) -0.0091(12) 0.0028(13) -0.0096(11)
C10 0.0593(13) 0.0731(15) 0.0673(16) -0.0225(13) -0.0036(11) 0.0017(11)
C11 0.116(3) 0.104(3) 0.099(3) 0.025(2) 0.005(2) -0.013(2)
O01 0.0707(11) 0.1185(15) 0.0702(11) 0.0064(10) 0.0068(8) -0.0234(10)
S01 0.1021(6) 0.0678(4) 0.0992(6) 0.0178(3) 0.0165(4) -0.0105(3)

loop_
_atom_type_symbol
_atom_type_description
_atom_type_scat_dispersion_real
_atom_type_scat_dispersion_imag
_atom_type_scat_source
C C 0.0033 0.0016 'International Tables Vol C Tables 4.2.6.8 and 6.1.1.4'
H H 0 0 'International Tables Vol C Tables 4.2.6.8 and 6.1.1.4'
O O 0.0106 0.006 'International Tables Vol C Tables 4.2.6.8 and 6.1.1.4'
S S 0.1246 0.1234 'International Tables Vol C Tables 4.2.6.8 and 6.1.1.4'

loop_
_exptl_crystal_face_index_h
_exptl_crystal_face_index_k
_exptl_crystal_face_index_l
_exptl_crystal_face_perp_dist
1 0 0 0.116
-1 0 0 0.077
0 1 0 0.308
0 -1 0 0.308
0 0 1 0.173
0 0 -1 0.154

loop_
_geom_angle_atom_site_label_1
_geom_angle_atom_site_label_2
_geom_angle_atom_site_label_3
_geom_angle
_geom_angle_site_symmetry_1
_geom_angle_site_symmetry_3
_geom_angle_publ_flag
C02 C01 C01 128.4(3) . 5_666 ?
C02 C01 S01 109.23(18) . . ?
C01 C01 S01 122.4(2) 5_666 . ?
C01 C02 O01 121.2(2) . . ?
C01 C02 C03 114.8(2) . . ?
O01 C02 C03 123.8(2) . . ?
C04 C03 C02 111.1(3) . . ?
C03 C04 S01 113.6(3) . . ?
C06 C05 C10 119.7(2) . . ?
C06 C05 O01 124.5(2) . . ?
C10 C05 O01 115.9(2) . . ?
C05 C06 C07 118.9(2) . . ?
C06 C07 C08 122.8(3) . . ?
C09 C08 C07 116.6(2) . . ?
C09 C08 C11 121.7(3) . . ?
C07 C08 C11 121.7(3) . . ?
C10 C09 C08 122.2(2) . . ?
C09 C10 C05 119.9(2) . . ?
C02 O01 C05 118.04(18) . . ?
C04 S01 C01 91.36(17) . . ?

loop_
_geom_bond_atom_site_label_1
_geom_bond_atom_site_label_2
_geom_bond_distance
_geom_bond_site_symmetry_2
_geom_bond_publ_flag
C01 C02 1.366(3) . ?
C01 C01 1.453(5) 5_666 ?
C01 S01 1.722(3) . ?
C02 O01 1.381(3) . ?
C02 C03 1.407(4) . ?
C03 C04 1.325(5) . ?
C04 S01 1.710(4) . ?
C05 C06 1.368(3) . ?
C05 C10 1.377(3) . ?
C05 O01 1.389(3) . ?
C06 C07 1.371(4) . ?
C07 C08 1.376(4) . ?
C08 C09 1.368(4) . ?
C08 C11 1.505(4) . ?
C09 C10 1.362(4) . ?
